data_4074378
loop_
_publ_author_name
'Mitu, Simona'
'Baird, Michael C.'

_publ_section_title
;
 Carboxylic Acids as Lewis Bases:&#x00A0; Structures and Properties of
 Strongly Acidic Carboxylic Acid Adducts of B(C6F5)3
;
_journal_issue 20
_journal_name_full Organometallics
_journal_page_first 4888
_journal_paper_doi 10.1021/om060601k
_journal_volume 25
_journal_year 2006
_chemical_formula_sum 'C22 H8 B F15 O2'
_chemical_formula_weight 600.09
_chemical_name_systematic
; 
 ? 
;
_space_group_IT_number 14
_symmetry_cell_setting monoclinic
_symmetry_space_group_name_Hall '-P 2ybc'
_symmetry_space_group_name_H-M 'P 1 21/c 1'
_atom_sites_solution_hydrogens geom
_atom_sites_solution_primary direct
_atom_sites_solution_secondary difmap
_audit_creation_method SHELXL-97
_cell_angle_alpha 90.00
_cell_angle_beta 91.076(2)
_cell_angle_gamma 90.00
_cell_formula_units_Z 4
_cell_length_a 10.1619(11)
_cell_length_b 14.3044(14)
_cell_length_c 15.1871(15)
_cell_measurement_temperature 180(2)
_cell_volume 2207.2(4)
_computing_cell_refinement 'Bruker SMART'
_computing_data_collection 'Bruker SMART'
_computing_data_reduction 'Bruker SHELXTL'
_computing_molecular_graphics 'Bruker SHELXTL'
_computing_publication_material 'Bruker SHELXTL'
_computing_structure_refinement 'SHELXL-97 (Sheldrick, 1997)'
_computing_structure_solution 'SHELXS-97 (Sheldrick, 1990)'
_diffrn_ambient_temperature 180(2)
_diffrn_measured_fraction_theta_full 0.999
_diffrn_measured_fraction_theta_max 0.999
_diffrn_measurement_device_type 'CCD area detector'
_diffrn_measurement_method 'phi and omega scans'
_diffrn_radiation_monochromator graphite
_diffrn_radiation_source 'fine-focus sealed tube'
_diffrn_radiation_type MoK\a
_diffrn_radiation_wavelength 0.71073
_diffrn_reflns_av_R_equivalents 0.0322
_diffrn_reflns_av_sigmaI/netI 0.0447
_diffrn_reflns_limit_h_max 11
_diffrn_reflns_limit_h_min -12
_diffrn_reflns_limit_k_max 16
_diffrn_reflns_limit_k_min -17
_diffrn_reflns_limit_l_max 18
_diffrn_reflns_limit_l_min -18
_diffrn_reflns_number 12715
_diffrn_reflns_theta_full 25.00
_diffrn_reflns_theta_max 25.00
_diffrn_reflns_theta_min 1.96
_exptl_absorpt_coefficient_mu 0.200
_exptl_absorpt_correction_T_max 1.0000
_exptl_absorpt_correction_T_min 0.8584
_exptl_absorpt_correction_type 'Empirical (Bruker SADABS)'
_exptl_crystal_colour colorless
_exptl_crystal_density_diffrn 1.806
_exptl_crystal_density_method 'not measured'
_exptl_crystal_description prism
_exptl_crystal_F_000 1184
_exptl_crystal_size_max 0.25
_exptl_crystal_size_mid 0.10
_exptl_crystal_size_min 0.10
_refine_diff_density_max 0.172
_refine_diff_density_min -0.234
_refine_diff_density_rms 0.040
_refine_ls_extinction_method none
_refine_ls_goodness_of_fit_ref 1.000
_refine_ls_hydrogen_treatment mixed
_refine_ls_matrix_type full
_refine_ls_number_parameters 381
_refine_ls_number_reflns 3874
_refine_ls_number_restraints 0
_refine_ls_restrained_S_all 1.000
_refine_ls_R_factor_all 0.0559
_refine_ls_R_factor_gt 0.0329
_refine_ls_shift/su_max 0.000
_refine_ls_shift/su_mean 0.000
_refine_ls_structure_factor_coef Fsqd
_refine_ls_weighting_details 'calc w=1/[\s^2^(Fo^2^)+(0.0200P)^2^+0.0000P] where P=(Fo^2^+2Fc^2^)/3'
_refine_ls_weighting_scheme calc
_refine_ls_wR_factor_gt 0.0562
_refine_ls_wR_factor_ref 0.0596
_reflns_number_gt 2594
_reflns_number_total 3874
_reflns_threshold_expression >2sigma(I)
_cod_data_source_file om060601ksi20060807_114331.cif
_cod_data_source_block mb12
_cod_depositor_comments
;
The following automatic conversions were performed:

'_symmetry_cell_setting' value 'Monoclinic' changed to 'monoclinic'
according to /home/saulius/struct/CIF-dictionaries/cif_core.dic
dictionary named 'cif_core.dic' version 2.4.1 from 2010-06-29.

Automatic conversion script
Id: cif_fix_values 1715 2011-07-08 13:25:40Z adriana 
;
_cod_original_sg_symbol_H-M P2(1)/c
_cod_database_code 4074378

loop_
_symmetry_equiv_pos_as_xyz
'x, y, z'
'-x, y+1/2, -z+1/2'
'-x, -y, -z'
'x, -y-1/2, z-1/2'

loop_
_atom_site_label
_atom_site_type_symbol
_atom_site_fract_x
_atom_site_fract_y
_atom_site_fract_z
_atom_site_U_iso_or_equiv
_atom_site_adp_type
_atom_site_occupancy
_atom_site_symmetry_multiplicity
_atom_site_calc_flag
_atom_site_refinement_flags
B1 B 0.7371(2) 0.26719(15) 0.41040(14) 0.0318(5) Uani 1 1 d .
O1 O 0.60985(12) 0.29438(8) 0.46272(8) 0.0319(3) Uani 1 1 d .
O2 O 0.40795(13) 0.31257(10) 0.50507(9) 0.0503(4) Uani 1 1 d .
C1 C 0.85314(18) 0.29072(13) 0.48233(11) 0.0317(5) Uani 1 1 d .
C2 C 0.85836(19) 0.37774(14) 0.52290(12) 0.0368(5) Uani 1 1 d .
C3 C 0.9569(2) 0.40574(15) 0.57944(13) 0.0451(6) Uani 1 1 d .
C4 C 1.0595(2) 0.34677(18) 0.59698(13) 0.0483(6) Uani 1 1 d .
C5 C 1.0629(2) 0.26162(16) 0.55758(14) 0.0431(5) Uani 1 1 d .
C6 C 0.9605(2) 0.23462(14) 0.50283(13) 0.0379(5) Uani 1 1 d .
C7 C 0.75769(18) 0.33993(12) 0.32907(11) 0.0288(4) Uani 1 1 d .
C8 C 0.87583(19) 0.33757(13) 0.28548(12) 0.0349(5) Uani 1 1 d .
C9 C 0.9125(2) 0.40102(14) 0.22255(13) 0.0404(5) Uani 1 1 d .
C10 C 0.8272(2) 0.47109(14) 0.19843(12) 0.0434(6) Uani 1 1 d .
C11 C 0.7092(2) 0.47608(14) 0.23856(13) 0.0407(5) Uani 1 1 d .
C12 C 0.67767(19) 0.41268(13) 0.30268(12) 0.0341(5) Uani 1 1 d .
C13 C 0.71869(18) 0.15757(13) 0.38445(11) 0.0306(5) Uani 1 1 d .
C14 C 0.71777(18) 0.11993(13) 0.30053(12) 0.0324(5) Uani 1 1 d .
C15 C 0.69155(18) 0.02782(13) 0.28154(12) 0.0350(5) Uani 1 1 d .
C16 C 0.66081(19) -0.03226(13) 0.34769(13) 0.0375(5) Uani 1 1 d .
C17 C 0.66071(19) 0.00009(14) 0.43267(13) 0.0382(5) Uani 1 1 d .
C18 C 0.68996(19) 0.09213(13) 0.44907(12) 0.0346(5) Uani 1 1 d .
C19 C 0.4898(2) 0.28466(12) 0.44652(12) 0.0326(5) Uani 1 1 d .
C20 C 0.4299(2) 0.24184(16) 0.36689(14) 0.0356(5) Uani 1 1 d .
H20A H 0.4787(18) 0.2591(11) 0.3180(12) 0.035(5) Uiso 1 1 d .
H20B H 0.4482(17) 0.1803(13) 0.3725(11) 0.040(6) Uiso 1 1 d .
C21 C 0.2843(2) 0.25875(19) 0.35346(18) 0.0471(6) Uani 1 1 d .
H21A H 0.260(2) 0.3258(16) 0.3517(13) 0.067(7) Uiso 1 1 d .
H21B H 0.255(2) 0.2350(13) 0.2984(14) 0.055(7) Uiso 1 1 d .
H21C H 0.233(2) 0.2297(15) 0.4018(15) 0.073(8) Uiso 1 1 d .
C22 C 0.4639(2) 0.3519(2) 0.58715(14) 0.0813(9) Uani 1 1 d .
H22A H 0.3924 0.3705 0.6259 0.122 Uiso 1 1 calc R
H22B H 0.5177 0.4067 0.5734 0.122 Uiso 1 1 calc R
H22C H 0.5188 0.3048 0.6168 0.122 Uiso 1 1 calc R
F2 F 0.76220(11) 0.44123(7) 0.50485(7) 0.0463(3) Uani 1 1 d .
F3 F 0.95490(12) 0.49166(9) 0.61650(8) 0.0678(4) Uani 1 1 d .
F4 F 1.15780(12) 0.37339(10) 0.65245(8) 0.0714(4) Uani 1 1 d .
F5 F 1.16699(11) 0.20490(9) 0.57156(8) 0.0606(4) Uani 1 1 d .
F6 F 0.97076(11) 0.14889(8) 0.46630(7) 0.0518(3) Uani 1 1 d .
F8 F 0.96383(11) 0.26900(8) 0.30559(7) 0.0467(3) Uani 1 1 d .
F9 F 1.03166(12) 0.39598(8) 0.18644(8) 0.0607(4) Uani 1 1 d .
F10 F 0.86098(13) 0.53344(9) 0.13755(8) 0.0680(4) Uani 1 1 d .
F11 F 0.62402(12) 0.54547(8) 0.21757(8) 0.0618(4) Uani 1 1 d .
F12 F 0.55968(11) 0.42733(7) 0.34119(7) 0.0475(3) Uani 1 1 d .
F14 F 0.74023(11) 0.17495(7) 0.22946(6) 0.0438(3) Uani 1 1 d .
F15 F 0.69145(11) -0.00208(7) 0.19749(7) 0.0475(3) Uani 1 1 d .
F16 F 0.62767(11) -0.12116(7) 0.33003(7) 0.0529(3) Uani 1 1 d .
F17 F 0.62949(12) -0.05783(7) 0.49897(7) 0.0534(3) Uani 1 1 d .
F18 F 0.68645(11) 0.12042(7) 0.53414(7) 0.0474(3) Uani 1 1 d .

loop_
_atom_site_aniso_label
_atom_site_aniso_U_11
_atom_site_aniso_U_22
_atom_site_aniso_U_33
_atom_site_aniso_U_23
_atom_site_aniso_U_13
_atom_site_aniso_U_12
B1 0.0259(13) 0.0361(14) 0.0335(13) -0.0039(10) 0.0021(10) 0.0022(11)
O1 0.0264(8) 0.0357(8) 0.0338(7) -0.0049(6) 0.0015(6) -0.0008(6)
O2 0.0341(9) 0.0665(10) 0.0507(9) -0.0229(7) 0.0093(7) -0.0073(7)
C1 0.0288(12) 0.0391(12) 0.0272(11) 0.0010(9) 0.0028(9) -0.0009(10)
C2 0.0296(12) 0.0460(13) 0.0349(12) -0.0013(10) 0.0008(10) 0.0009(11)
C3 0.0366(14) 0.0571(16) 0.0415(13) -0.0152(11) 0.0022(11) -0.0130(12)
C4 0.0313(14) 0.0773(18) 0.0359(13) -0.0022(12) -0.0071(11) -0.0145(13)
C5 0.0232(13) 0.0627(16) 0.0434(13) 0.0152(11) -0.0025(10) 0.0017(11)
C6 0.0344(13) 0.0433(14) 0.0361(11) 0.0025(10) 0.0019(10) -0.0001(11)
C7 0.0268(11) 0.0290(11) 0.0306(11) -0.0068(8) -0.0030(9) -0.0005(9)
C8 0.0312(12) 0.0366(12) 0.0368(12) -0.0048(9) -0.0019(10) 0.0033(10)
C9 0.0380(14) 0.0475(14) 0.0360(12) -0.0065(10) 0.0107(11) -0.0095(11)
C10 0.0571(16) 0.0399(14) 0.0333(12) 0.0048(10) 0.0015(11) -0.0134(12)
C11 0.0463(15) 0.0320(13) 0.0434(13) 0.0053(10) -0.0102(11) 0.0009(11)
C12 0.0282(12) 0.0360(12) 0.0381(12) -0.0031(9) -0.0018(10) -0.0026(10)
C13 0.0267(11) 0.0349(12) 0.0300(11) 0.0002(9) -0.0008(9) 0.0040(9)
C14 0.0299(12) 0.0362(12) 0.0312(12) 0.0040(9) 0.0015(9) 0.0021(9)
C15 0.0325(13) 0.0382(13) 0.0342(12) -0.0084(10) -0.0009(9) 0.0034(10)
C16 0.0322(13) 0.0279(12) 0.0522(14) -0.0048(10) -0.0044(10) 0.0005(9)
C17 0.0368(13) 0.0345(13) 0.0433(13) 0.0111(10) -0.0018(10) 0.0013(10)
C18 0.0365(13) 0.0372(13) 0.0299(12) -0.0022(9) -0.0022(9) 0.0041(10)
C19 0.0316(13) 0.0277(11) 0.0388(12) 0.0005(9) 0.0041(10) -0.0013(10)
C20 0.0358(14) 0.0336(14) 0.0374(13) -0.0033(10) -0.0008(11) -0.0011(10)
C21 0.0405(15) 0.0519(17) 0.0486(16) 0.0002(13) -0.0076(13) -0.0013(12)
C22 0.0545(17) 0.131(2) 0.0590(16) -0.0592(16) 0.0134(13) -0.0161(16)
F2 0.0416(7) 0.0414(7) 0.0556(7) -0.0131(6) -0.0036(6) 0.0001(6)
F3 0.0558(9) 0.0766(10) 0.0709(9) -0.0343(8) -0.0040(7) -0.0152(7)
F4 0.0435(8) 0.1118(12) 0.0582(8) -0.0101(7) -0.0182(7) -0.0172(8)
F5 0.0320(7) 0.0843(10) 0.0652(8) 0.0228(7) -0.0066(6) 0.0058(7)
F6 0.0416(8) 0.0471(8) 0.0663(8) -0.0010(6) -0.0067(6) 0.0122(6)
F8 0.0363(7) 0.0525(8) 0.0516(7) 0.0002(6) 0.0072(6) 0.0095(6)
F9 0.0564(9) 0.0672(9) 0.0595(8) -0.0030(6) 0.0253(7) -0.0107(7)
F10 0.0895(11) 0.0588(9) 0.0562(8) 0.0202(6) 0.0104(7) -0.0155(8)
F11 0.0657(9) 0.0467(8) 0.0725(9) 0.0218(6) -0.0099(7) 0.0063(7)
F12 0.0359(7) 0.0416(7) 0.0649(8) 0.0086(6) 0.0036(6) 0.0077(6)
F14 0.0585(8) 0.0415(7) 0.0315(6) -0.0018(5) 0.0019(6) -0.0068(6)
F15 0.0545(8) 0.0459(7) 0.0422(7) -0.0132(5) 0.0001(6) -0.0043(6)
F16 0.0607(8) 0.0323(7) 0.0653(8) -0.0031(6) -0.0096(6) -0.0028(6)
F17 0.0669(9) 0.0399(7) 0.0534(8) 0.0145(6) -0.0002(6) -0.0022(6)
F18 0.0658(9) 0.0446(7) 0.0319(7) 0.0025(5) 0.0013(6) -0.0006(6)

loop_
_atom_type_symbol
_atom_type_description
_atom_type_scat_dispersion_real
_atom_type_scat_dispersion_imag
_atom_type_scat_source
C C 0.0033 0.0016 'International Tables Vol C Tables 4.2.6.8 and 6.1.1.4'
H H 0.0000 0.0000 'International Tables Vol C Tables 4.2.6.8 and 6.1.1.4'
B B 0.0013 0.0007 'International Tables Vol C Tables 4.2.6.8 and 6.1.1.4'
O O 0.0106 0.0060 'International Tables Vol C Tables 4.2.6.8 and 6.1.1.4'
F F 0.0171 0.0103 'International Tables Vol C Tables 4.2.6.8 and 6.1.1.4'

loop_
_geom_angle_atom_site_label_1
_geom_angle_atom_site_label_2
_geom_angle_atom_site_label_3
_geom_angle
O1 B1 C13 105.54(15)
O1 B1 C1 101.61(14)
C13 B1 C1 116.13(16)
O1 B1 C7 109.99(15)
C13 B1 C7 116.56(15)
C1 B1 C7 105.93(15)
C19 O1 B1 132.86(15)
C19 O2 C22 117.24(16)
C6 C1 C2 113.33(18)
C6 C1 B1 126.07(17)
C2 C1 B1 120.26(17)
F2 C2 C3 116.53(18)
F2 C2 C1 119.22(17)
C3 C2 C1 124.2(2)
F3 C3 C4 119.88(19)
F3 C3 C2 120.8(2)
C4 C3 C2 119.3(2)
F4 C4 C5 120.2(2)
F4 C4 C3 120.1(2)
C5 C4 C3 119.6(2)
F5 C5 C4 119.8(2)
F5 C5 C6 120.6(2)
C4 C5 C6 119.6(2)
F6 C6 C5 116.11(18)
F6 C6 C1 120.01(18)
C5 C6 C1 123.85(19)
C12 C7 C8 113.13(17)
C12 C7 B1 128.28(17)
C8 C7 B1 118.17(17)
F8 C8 C9 116.57(18)
F8 C8 C7 118.94(17)
C9 C8 C7 124.48(19)
F9 C9 C10 120.11(19)
F9 C9 C8 120.50(19)
C10 C9 C8 119.37(19)
F10 C10 C11 121.1(2)
F10 C10 C9 120.3(2)
C11 C10 C9 118.56(19)
F11 C11 C10 120.02(18)
F11 C11 C12 119.7(2)
C10 C11 C12 120.26(19)
F12 C12 C11 115.01(18)
F12 C12 C7 120.81(17)
C11 C12 C7 124.17(19)
C14 C13 C18 112.96(17)
C14 C13 B1 126.66(16)
C18 C13 B1 120.16(16)
F14 C14 C15 115.07(16)
F14 C14 C13 120.54(17)
C15 C14 C13 124.37(17)
F15 C15 C16 120.17(17)
F15 C15 C14 120.03(17)
C16 C15 C14 119.76(17)
F16 C16 C15 120.70(18)
F16 C16 C17 120.24(18)
C15 C16 C17 119.04(18)
F17 C17 C16 120.04(18)
F17 C17 C18 120.55(17)
C16 C17 C18 119.40(18)
F18 C18 C17 116.76(17)
F18 C18 C13 118.77(17)
C17 C18 C13 124.44(17)
O1 C19 O2 118.00(17)
O1 C19 C20 126.45(18)
O2 C19 C20 115.54(18)
C19 C20 C21 115.61(19)

loop_
_geom_bond_atom_site_label_1
_geom_bond_atom_site_label_2
_geom_bond_distance
B1 O1 1.579(2)
B1 C13 1.627(3)
B1 C1 1.628(3)
B1 C7 1.631(3)
O1 C19 1.248(2)
O2 C19 1.292(2)
O2 C22 1.472(2)
C1 C6 1.385(3)
C1 C2 1.390(2)
C2 F2 1.358(2)
C2 C3 1.367(3)
C3 F3 1.352(2)
C3 C4 1.364(3)
C4 F4 1.349(2)
C4 C5 1.358(3)
C5 F5 1.347(2)
C5 C6 1.375(3)
C6 F6 1.351(2)
C7 C12 1.376(2)
C7 C8 1.382(2)
C8 F8 1.358(2)
C8 C9 1.374(3)
C9 F9 1.341(2)
C9 C10 1.371(3)
C10 F10 1.334(2)
C10 C11 1.357(3)
C11 F11 1.351(2)
C11 C12 1.373(3)
C12 F12 1.360(2)
C13 C14 1.383(2)
C13 C18 1.391(2)
C14 F14 1.3587(19)
C14 C15 1.374(2)
C15 F15 1.3462(19)
C15 C16 1.363(3)
C16 F16 1.341(2)
C16 C17 1.371(3)
C17 F17 1.346(2)
C17 C18 1.372(2)
C18 F18 1.3550(19)
C19 C20 1.477(3)
C20 C21 1.509(3)

loop_
_geom_torsion_atom_site_label_1
_geom_torsion_atom_site_label_2
_geom_torsion_atom_site_label_3
_geom_torsion_atom_site_label_4
_geom_torsion
C13 B1 O1 C19 -51.0(2)
C1 B1 O1 C19 -172.55(17)
C7 B1 O1 C19 75.6(2)
O1 B1 C1 C6 135.03(18)
C13 B1 C1 C6 21.1(3)
C7 B1 C1 C6 -110.0(2)
O1 B1 C1 C2 -52.0(2)
C13 B1 C1 C2 -165.95(16)
C7 B1 C1 C2 62.9(2)
C6 C1 C2 F2 176.78(16)
B1 C1 C2 F2 3.0(3)
C6 C1 C2 C3 -1.6(3)
B1 C1 C2 C3 -175.42(18)
F2 C2 C3 F3 1.7(3)
C1 C2 C3 F3 -179.88(17)
F2 C2 C3 C4 -176.95(17)
C1 C2 C3 C4 1.5(3)
F3 C3 C4 F4 1.2(3)
C2 C3 C4 F4 179.81(17)
F3 C3 C4 C5 -178.09(18)
C2 C3 C4 C5 0.5(3)
F4 C4 C5 F5 -2.3(3)
C3 C4 C5 F5 176.96(18)
F4 C4 C5 C6 178.48(17)
C3 C4 C5 C6 -2.2(3)
F5 C5 C6 F6 1.0(3)
C4 C5 C6 F6 -179.82(17)
F5 C5 C6 C1 -177.08(17)
C4 C5 C6 C1 2.1(3)
C2 C1 C6 F6 -178.19(16)
B1 C1 C6 F6 -4.8(3)
C2 C1 C6 C5 -0.2(3)
B1 C1 C6 C5 173.17(18)
O1 B1 C7 C12 -3.2(3)
C13 B1 C7 C12 116.8(2)
C1 B1 C7 C12 -112.3(2)
O1 B1 C7 C8 168.73(15)
C13 B1 C7 C8 -71.2(2)
C1 B1 C7 C8 59.7(2)
C12 C7 C8 F8 179.96(16)
B1 C7 C8 F8 6.8(2)
C12 C7 C8 C9 0.6(3)
B1 C7 C8 C9 -172.56(18)
F8 C8 C9 F9 -2.5(3)
C7 C8 C9 F9 176.92(17)
F8 C8 C9 C10 179.05(16)
C7 C8 C9 C10 -1.5(3)
F9 C9 C10 F10 1.5(3)
C8 C9 C10 F10 179.92(17)
F9 C9 C10 C11 -177.68(18)
C8 C9 C10 C11 0.8(3)
F10 C10 C11 F11 -0.5(3)
C9 C10 C11 F11 178.64(17)
F10 C10 C11 C12 -178.31(17)
C9 C10 C11 C12 0.8(3)
F11 C11 C12 F12 -0.9(3)
C10 C11 C12 F12 176.92(17)
F11 C11 C12 C7 -179.71(16)
C10 C11 C12 C7 -1.9(3)
C8 C7 C12 F12 -177.59(16)
B1 C7 C12 F12 -5.3(3)
C8 C7 C12 C11 1.2(3)
B1 C7 C12 C11 173.42(18)
O1 B1 C13 C14 121.88(19)
C1 B1 C13 C14 -126.5(2)
C7 B1 C13 C14 -0.5(3)
O1 B1 C13 C18 -52.4(2)
C1 B1 C13 C18 59.3(2)
C7 B1 C13 C18 -174.77(17)
C18 C13 C14 F14 178.14(16)
B1 C13 C14 F14 3.5(3)
C18 C13 C14 C15 0.0(3)
B1 C13 C14 C15 -174.63(18)
F14 C14 C15 F15 1.0(3)
C13 C14 C15 F15 179.22(17)
F14 C14 C15 C16 -176.56(16)
C13 C14 C15 C16 1.7(3)
F15 C15 C16 F16 -1.3(3)
C14 C15 C16 F16 176.23(17)
F15 C15 C16 C17 -179.54(17)
C14 C15 C16 C17 -2.0(3)
F16 C16 C17 F17 1.2(3)
C15 C16 C17 F17 179.41(17)
F16 C16 C17 C18 -177.51(17)
C15 C16 C17 C18 0.7(3)
F17 C17 C18 F18 0.4(3)
C16 C17 C18 F18 179.06(16)
F17 C17 C18 C13 -177.64(17)
C16 C17 C18 C13 1.0(3)
C14 C13 C18 F18 -179.35(16)
B1 C13 C18 F18 -4.4(3)
C14 C13 C18 C17 -1.3(3)
B1 C13 C18 C17 173.66(18)
B1 O1 C19 O2 178.07(16)
B1 O1 C19 C20 -0.4(3)
C22 O2 C19 O1 -1.2(3)
C22 O2 C19 C20 177.4(2)
O1 C19 C20 C21 -166.19(19)
O2 C19 C20 C21 15.3(3)

loop_
_cod_related_entry_id
_cod_related_entry_database
_cod_related_entry_code
1 ChemSpider 21158303
